data_1516733
loop_
_publ_author_name
'Ndiaye, Bassirou'
'Bhat, Shrinivasa'
'Jouaiti, Abdelaziz'
'Berclaz, Th\'eo'
'Bernardinelli, G\'erald'
'Geoffroy, Michel'

_publ_contact_author
;
     Dr Gerald Bernardinelli
     Laboratory of X-ray Crystallography
     University of Geneva
     24, quai E. Ansermet
     CH - 1211 Geneva 4
     Switzerland
;
_publ_section_title
;
 EPR and DFT studies of the structure of phosphinyl radicals complexed by
 a pentacarbonyl transition metal.
;
_journal_issue 31
_journal_name_full 'The journal of physical chemistry. A'
_journal_page_first 9736
_journal_page_last 9742
_journal_paper_doi 10.1021/jp061960w
_journal_volume 110
_journal_year 2006
_chemical_formula_moiety 'C17 H11 O5 P W'
_chemical_formula_sum 'C17 H11 O5 P W'
_chemical_formula_weight 510.1
_space_group_IT_number 14
_symmetry_cell_setting monoclinic
_symmetry_space_group_name_Hall '-P 2ybc'
_symmetry_space_group_name_H-M 'P 1 21/c 1'
_audit_conform_dict_name cif_core.dic
_audit_conform_dict_version 2.0.1
_audit_creation_date 1994-01-17
_audit_creation_method from_xtal_archive_file_using_CIFIO
_audit_update_record 2006-02-18
_cell_angle_alpha 90.00000
_cell_angle_beta 105.980(10)
_cell_angle_gamma 90.00000
_cell_formula_units_Z 4
_cell_length_a 13.352(3)
_cell_length_b 15.931(3)
_cell_length_c 8.7070(10)
_cell_measurement_reflns_used 29
_cell_measurement_temperature 293
_cell_measurement_theta_max 12.5
_cell_measurement_theta_min 10.5
_cell_volume 1780.5(6)
_computing_cell_refinement xtal_latcon
_computing_data_collection Stoe_Stadi-4
_computing_data_reduction xtal_REFCAL_LSABS__SORTRF
_computing_molecular_graphics xtal_gx3
_computing_publication_material xtal_CIFIO
_computing_structure_refinement xtal_CRYLSQ
_computing_structure_solution multan_87
_diffrn_measured_fraction_theta_full 1.0
_diffrn_measured_fraction_theta_max 1.0
_diffrn_measurement_device_type Stoe_Stadi-4_4-circle_diffractometer
_diffrn_measurement_method \w-2\q_scans
_diffrn_radiation_type MoK\a
_diffrn_radiation_wavelength .71073
_diffrn_reflns_av_R_equivalents 0.022
_diffrn_reflns_limit_h_max 14
_diffrn_reflns_limit_h_min 0
_diffrn_reflns_limit_k_max 17
_diffrn_reflns_limit_k_min 0
_diffrn_reflns_limit_l_max 9
_diffrn_reflns_limit_l_min -9
_diffrn_reflns_number 2561
_diffrn_reflns_theta_full 23.
_diffrn_reflns_theta_max 23.
_diffrn_standards_decay_% 0
_diffrn_standards_interval_time 45
_diffrn_standards_number 2
_exptl_absorpt_coefficient_mu 6.599
_exptl_absorpt_correction_T_max .4316
_exptl_absorpt_correction_T_min .2455
_exptl_absorpt_correction_type numerical
_exptl_absorpt_process_details 'xtal_lsabs (Flack & al. 1992)'
_exptl_crystal_colour colorless
_exptl_crystal_density_diffrn 1.903
_exptl_crystal_density_meas ?
_exptl_crystal_description prism
_exptl_crystal_F_000 968
_exptl_crystal_size_max .22
_exptl_crystal_size_mid .22
_exptl_crystal_size_min .15
_refine_diff_density_max .98
_refine_diff_density_min -.79
_refine_ls_extinction_method none
_refine_ls_goodness_of_fit_ref 1.78(2)
_refine_ls_hydrogen_treatment refxyz
_refine_ls_number_parameters 250
_refine_ls_number_reflns 1964
_refine_ls_R_factor_gt .031
_refine_ls_shift/su_max 0.006
_refine_ls_structure_factor_coef F
_refine_ls_weighting_scheme sigma
_refine_ls_wR_factor_ref .020
_reflns_number_gt 1964
_reflns_number_total 2443
_reflns_threshold_expression 'refl observed if Fo > 3.99 \s(Fo)'
_cod_data_source_file MGeffroy.cif
_cod_data_source_block BHAT
_cod_depositor_comments
;
The following automatic conversions were performed:

'_exptl_crystal_density_meas' value 'not_measured' was changed to '?'
- the value is perceived as not measured.

Automatic conversion script
Id: cif_fix_values 3008 2015-01-20 13:52:24Z robertas 
;
_cod_original_sg_symbol_H-M 'P 21/c'
_cod_database_code 1516733

loop_
_symmetry_equiv_pos_as_xyz
+x,+y,+z
-x,1/2+y,1/2-z
-x,-y,-z
+x,1/2-y,1/2+z

loop_
_atom_site_label
_atom_site_fract_x
_atom_site_fract_y
_atom_site_fract_z
_atom_site_U_iso_or_equiv
_atom_site_occupancy
_atom_site_adp_type
W .74289(3) .03338(2) .33421(4) .05496(18) 1.00000 Uani
P .78040(18) -.11740(13) .2886(3) .0577(13) 1.00000 Uani
C1 .6805(7) -.1857(5) .1673(10) .058(6) 1.00000 Uani
C2 .5991(9) -.1549(6) .0515(14) .084(7) 1.00000 Uani
C3 .5251(9) -.2067(8) -.0415(15) .103(9) 1.00000 Uani
C4 .5318(9) -.2906(7) -.0200(15) .092(8) 1.00000 Uani
C5 .6106(11) -.3217(6) .0937(19) .105(9) 1.00000 Uani
C6 .6864(9) -.2704(7) .1857(13) .087(8) 1.00000 Uani
C7 .8922(7) -.1354(5) .2126(9) .052(5) 1.00000 Uani
C8 .9747(8) -.1845(6) .2947(11) .075(7) 1.00000 Uani
C9 1.0607(8) -.1946(7) .2386(14) .088(8) 1.00000 Uani
C10 1.0652(9) -.1584(7) .1005(15) .089(8) 1.00000 Uani
C11 .9834(10) -.1112(7) .0184(13) .087(7) 1.00000 Uani
C12 .8989(8) -.1013(6) .0753(13) .079(7) 1.00000 Uani
C13 .7766(7) .0079(5) .5673(11) .066(6) 1.00000 Uani
C14 .7098(7) .0585(5) .1023(11) .067(6) 1.00000 Uani
C15 .8953(7) .0600(5) .3558(9) .063(6) 1.00000 Uani
C16 .7223(7) .1518(6) .3824(11) .073(6) 1.00000 Uani
C17 .5904(8) .0087(5) .3142(10) .067(6) 1.00000 Uani
O1 .7973(6) -.0090(4) .7032(8) .103(5) 1.00000 Uani
O2 .6872(6) .0756(4) -.0350(8) .096(5) 1.00000 Uani
O3 .9800(5) .0755(4) .3650(8) .089(5) 1.00000 Uani
O4 .7093(6) .2221(4) .4103(9) .110(5) 1.00000 Uani
O5 .5043(5) -.0036(4) .3028(9) .096(5) 1.00000 Uani
H01 .808(5) -.160(4) .419(7) .05000 1.00000 Uiso
H2 .59301 -.09417 .03401 .05000 1.00000 Uiso
H3 .46694 -.18269 -.12425 .05000 1.00000 Uiso
H4 .47936 -.32790 -.08725 .05000 1.00000 Uiso
H5 .61483 -.38241 .11244 .05000 1.00000 Uiso
H6 .74555 -.29519 .26551 .05000 1.00000 Uiso
H8 .97197 -.21234 .39386 .05000 1.00000 Uiso
H9 1.11950 -.22851 .29971 .05000 1.00000 Uiso
H10 1.12632 -.16607 .06037 .05000 1.00000 Uiso
H11 .98523 -.08420 -.08200 .05000 1.00000 Uiso
H12 .84030 -.06763 .01292 .05000 1.00000 Uiso

loop_
_atom_site_aniso_label
_atom_site_aniso_U_11
_atom_site_aniso_U_22
_atom_site_aniso_U_33
_atom_site_aniso_U_12
_atom_site_aniso_U_13
_atom_site_aniso_U_23
W .0513(2) .05512(19) .05779(19) .0052(3) .01384(15) -.0046(3)
P .0627(16) .0595(15) .0523(14) .0116(12) .0185(12) .0044(11)
C1 .063(7) .047(6) .070(6) .005(5) .029(6) -.001(5)
C2 .083(8) .050(6) .108(9) .000(7) .007(7) -.017(7)
C3 .070(9) .080(9) .144(12) .011(8) .001(8) -.024(9)
C4 .054(8) .090(10) .133(11) -.006(7) .029(7) -.041(8)
C5 .082(9) .049(7) .195(14) -.018(8) .055(10) .007(9)
C6 .082(9) .068(8) .114(10) -.001(7) .029(7) .023(7)
C7 .058(6) .051(5) .047(5) .004(5) .015(5) -.000(4)
C8 .075(8) .086(8) .061(7) .022(6) .012(6) .004(6)
C9 .053(8) .108(10) .095(9) .024(6) .005(7) -.020(8)
C10 .072(9) .090(9) .119(10) -.003(7) .045(8) -.029(8)
C11 .110(10) .078(8) .087(8) .016(7) .053(8) -.004(7)
C12 .079(9) .074(8) .091(8) .034(6) .036(7) .020(6)
C13 .054(6) .071(7) .080(7) -.012(5) .030(6) -.022(5)
C14 .052(6) .056(6) .094(8) -.001(5) .023(6) -.008(5)
C15 .061(7) .073(7) .052(6) -.001(5) .013(5) -.005(5)
C16 .042(6) .084(7) .085(7) .000(6) .001(5) -.016(6)
C17 .081(7) .060(6) .057(6) -.007(6) .015(6) -.006(5)
O1 .114(6) .128(7) .065(5) -.019(5) .022(5) -.004(4)
O2 .100(6) .102(6) .079(5) .010(5) .016(5) .013(4)
O3 .067(5) .106(6) .100(6) -.006(5) .034(5) -.002(4)
O4 .083(6) .063(5) .179(8) .005(4) .026(5) -.035(5)
O5 .061(5) .096(6) .131(6) -.008(4) .026(5) -.008(4)

loop_
_atom_type_symbol
_atom_type_scat_source
_atom_type_scat_dispersion_real
_atom_type_scat_dispersion_imag
C Int._Tables_Vol_IV_Tables_2.2B_and_2.3.1 .002 .002
H Int._Tables_Vol_IV_Tables_2.2B_and_2.3.1 0 0
O Int._Tables_Vol_IV_Tables_2.2B_and_2.3.1 .008 .006
P Int._Tables_Vol_IV_Tables_2.2B_and_2.3.1 .09 .095
W Int._Tables_Vol_IV_Tables_2.2B_and_2.3.1 -1.421 6.872

loop_
_geom_angle_atom_site_label_1
_geom_angle_atom_site_label_2
_geom_angle_atom_site_label_3
_geom_angle
P W C13 88.1(3)
P W C14 91.7(3)
P W C15 88.6(3)
P W C16 176.0(3)
P W C17 92.3(3)
C13 W C14 179.8(4)
C13 W C15 90.5(4)
C13 W C16 89.1(4)
C13 W C17 89.3(4)
C14 W C15 89.3(4)
C14 W C16 91.0(4)
C14 W C17 90.8(4)
C15 W C16 88.6(4)
C15 W C17 179.1(4)
C16 W C17 90.5(4)
W P C1 121.3(3)
W P C7 115.4(3)
W P H01 113(3)
C1 P C7 103.8(4)
C1 P H01 101(3)
C7 P H01 100(3)
P C1 C2 121.7(7)
P C1 C6 121.1(7)
C2 C1 C6 117.2(8)
C1 C2 C3 121.5(9)
C2 C3 C4 120.4(10)
C3 C4 C5 118.8(10)
C4 C5 C6 121.3(10)
C1 C6 C5 120.8(9)
P C7 C8 121.4(7)
P C7 C12 121.7(7)
C8 C7 C12 116.9(9)
C7 C8 C9 120.5(9)
C8 C9 C10 120.8(10)
C9 C10 C11 118.7(13)
C10 C11 C12 120.0(11)
C7 C12 C11 123.0(9)
W C13 O1 178.3(7)
W C14 O2 177.4(8)
W C15 O3 178.7(7)
W C16 O4 179.5(7)
W C17 O5 178.7(7)

loop_
_geom_bond_atom_site_label_1
_geom_bond_atom_site_label_2
_geom_bond_distance
W P 2.508(3)
W C13 1.996(9)
W C14 1.985(10)
W C15 2.036(9)
W C16 1.968(9)
W C17 2.033(10)
P C1 1.818(8)
P C7 1.814(10)
P H01 1.29(6)
C1 C2 1.354(13)
C1 C6 1.358(13)
C2 C3 1.367(15)
C3 C4 1.349(17)
C4 C5 1.326(17)
C5 C6 1.374(16)
C7 C8 1.379(12)
C7 C12 1.339(14)
C8 C9 1.377(17)
C9 C10 1.350(18)
C10 C11 1.356(16)
C11 C12 1.361(19)
C13 O1 1.169(11)
C14 O2 1.181(12)
C15 O3 1.139(12)
C16 O4 1.169(11)
C17 O5 1.145(12)

loop_
_geom_torsion_atom_site_label_1
_geom_torsion_atom_site_label_2
_geom_torsion_atom_site_label_3
_geom_torsion_atom_site_label_4
_geom_torsion
C13 W P C1 118.7(5)
C13 W P C7 -114.5(4)
C13 W P H01 0(3)
C14 W P C1 -61.5(5)
C14 W P C7 65.3(4)
C14 W P H01 179(3)
C15 W P C1 -150.8(5)
C15 W P C7 -24.0(4)
C15 W P H01 90(3)
C17 W P C1 29.4(5)
C17 W P C7 156.2(4)
C17 W P H01 -90(3)
W P C1 C2 25.5(11)
W P C1 C6 -156.7(8)
C7 P C1 C2 -106.3(10)
C7 P C1 C6 71.4(10)
H01 P C1 C2 151(3)
H01 P C1 C6 -32(3)
W P C7 C8 121.5(7)
W P C7 C12 -57.9(8)
C1 P C7 C8 -103.3(7)
C1 P C7 C12 77.2(8)
H01 P C7 C8 0(3)
H01 P C7 C12 -179(3)
P C1 C2 C3 178.7(11)
C6 C1 C2 C3 .9(18)
P C1 C6 C5 179.9(11)
C2 C1 C6 C5 -2.2(19)
C1 C2 C3 C4 0(3)
C2 C3 C4 C5 0(3)
C3 C4 C5 C6 -2(3)
C4 C5 C6 C1 3(3)
P C7 C8 C9 -177.3(8)
C12 C7 C8 C9 2.2(13)
P C7 C12 C11 177.5(8)
C8 C7 C12 C11 -1.9(14)
C7 C8 C9 C10 -1.5(15)
C8 C9 C10 C11 .5(16)
C9 C10 C11 C12 -.2(16)
C10 C11 C12 C7 1.0(16)
